data_2214953
loop_
_publ_author_name
'Bai, Zheng-Chen'
'Jing, Zuo-Liang'

_publ_section_title (<i>E</i>)-<i>N</i>'-(3,5-Dibromo-2-hydroxybenzylidene)-4-methoxybenzohydrazide
_journal_coeditor_code AT2376
_journal_issue 9
_journal_name_full 'Acta Crystallographica Section E'
_journal_page_first o3823
_journal_page_last o3823
_journal_paper_doi 10.1107/S1600536807040111
_journal_volume 63
_journal_year 2007
_chemical_formula_iupac 'C15 H12 Br2 N2 O3'
_chemical_formula_moiety 'C15 H12 Br2 N2 O3'
_chemical_formula_sum 'C15 H12 Br2 N2 O3'
_chemical_formula_weight 428.07
_chemical_name_systematic (<i>E</i>)-<i>N</i>'-(3,5-Dibromo-2-hydroxybenzylidene)-4-methoxybenzohydrazide
_space_group_IT_number 14
_symmetry_cell_setting monoclinic
_symmetry_space_group_name_Hall '-P 2ybc'
_symmetry_space_group_name_H-M 'P 1 21/c 1'
_atom_sites_solution_hydrogens geom
_atom_sites_solution_primary direct
_atom_sites_solution_secondary difmap
_audit_creation_method SHELXL-97
_cell_angle_alpha 90.00
_cell_angle_beta 97.571(3)
_cell_angle_gamma 90.00
_cell_formula_units_Z 4
_cell_length_a 18.701(4)
_cell_length_b 8.8269(17)
_cell_length_c 9.6106(18)
_cell_measurement_reflns_used 2240
_cell_measurement_temperature 294(2)
_cell_measurement_theta_max 24.41
_cell_measurement_theta_min 2.56
_cell_volume 1572.6(5)
_computing_cell_refinement 'SAINT (Bruker, 1999)'
_computing_data_collection 'SMART (Bruker, 1999)'
_computing_data_reduction 'SAINT (Bruker, 1999)'
_computing_molecular_graphics 'SHELXTL (Bruker, 1997)'
_computing_publication_material 'SHELXTL (Bruker, 1997)'
_computing_structure_refinement 'SHELXL97 (Sheldrick, 1997)'
_computing_structure_solution 'SHELXS97 (Sheldrick, 1997)'
_diffrn_ambient_temperature 294(2)
_diffrn_measured_fraction_theta_full 0.989
_diffrn_measured_fraction_theta_max 0.989
_diffrn_measurement_device_type 'Bruker SMART CCD area-detector'
_diffrn_measurement_method '\f and \w'
_diffrn_radiation_monochromator graphite
_diffrn_radiation_source 'fine-focus sealed tube'
_diffrn_radiation_type MoK\a
_diffrn_radiation_wavelength 0.71073
_diffrn_reflns_av_R_equivalents 0.0499
_diffrn_reflns_av_sigmaI/netI 0.0515
_diffrn_reflns_limit_h_max 23
_diffrn_reflns_limit_h_min -23
_diffrn_reflns_limit_k_max 10
_diffrn_reflns_limit_k_min -10
_diffrn_reflns_limit_l_max 12
_diffrn_reflns_limit_l_min -10
_diffrn_reflns_number 8720
_diffrn_reflns_theta_full 26.44
_diffrn_reflns_theta_max 26.44
_diffrn_reflns_theta_min 1.10
_diffrn_standards_number 0
_exptl_absorpt_coefficient_mu 5.168
_exptl_absorpt_correction_T_max 0.7468
_exptl_absorpt_correction_T_min 0.4247
_exptl_absorpt_correction_type multi-scan
_exptl_absorpt_process_details '(SADABS; Sheldrick, 1996)'
_exptl_crystal_colour red
_exptl_crystal_density_diffrn 1.808
_exptl_crystal_density_method 'not measured'
_exptl_crystal_description block
_exptl_crystal_F_000 840
_exptl_crystal_size_max 0.20
_exptl_crystal_size_mid 0.16
_exptl_crystal_size_min 0.06
_refine_diff_density_max 0.409
_refine_diff_density_min -0.713
_refine_ls_extinction_method none
_refine_ls_goodness_of_fit_ref 1.045
_refine_ls_hydrogen_treatment mixed
_refine_ls_matrix_type full
_refine_ls_number_parameters 208
_refine_ls_number_reflns 3199
_refine_ls_number_restraints 2
_refine_ls_restrained_S_all 1.045
_refine_ls_R_factor_all 0.0753
_refine_ls_R_factor_gt 0.0402
_refine_ls_shift/su_max 0.000
_refine_ls_shift/su_mean 0.000
_refine_ls_structure_factor_coef Fsqd
_refine_ls_weighting_details 'calc w=1/[\s^2^(Fo^2^)+(0.0681P)^2^] where P=(Fo^2^+2Fc^2^)/3'
_refine_ls_weighting_scheme calc
_refine_ls_wR_factor_gt 0.1021
_refine_ls_wR_factor_ref 0.1295
_reflns_number_gt 2125
_reflns_number_total 3199
_reflns_threshold_expression I>2\s(I)
_cod_data_source_file at2376.cif
_cod_data_source_block I
_cod_original_sg_symbol_H-M 'P 21/c'
_cod_database_code 2214953
_cod_database_fobs_code 2214953

loop_
_symmetry_equiv_pos_as_xyz
'x, y, z'
'-x, y+1/2, -z+1/2'
'-x, -y, -z'
'x, -y-1/2, z-1/2'

loop_
_atom_site_type_symbol
_atom_site_label
_atom_site_fract_x
_atom_site_fract_y
_atom_site_fract_z
_atom_site_U_iso_or_equiv
_atom_site_adp_type
_atom_site_calc_flag
_atom_site_refinement_flags
_atom_site_occupancy
Br Br1 0.07397(3) 0.32116(6) 0.13724(6) 0.0652(2) Uani d . 1
Br Br2 0.08446(3) 0.69466(6) 0.61765(6) 0.0599(2) Uani d . 1
N N1 0.35157(18) 0.3267(4) 0.4140(4) 0.0409(9) Uani d . 1
N N2 0.42226(19) 0.2971(4) 0.4625(4) 0.0402(9) Uani d D 1
H H2 0.433(2) 0.306(4) 0.547(3) 0.038(12) Uiso d D 1
O O1 0.23327(18) 0.2858(4) 0.2409(3) 0.0502(8) Uani d D 1
H H1 0.2757(16) 0.273(5) 0.270(5) 0.060(16) Uiso d D 1
O O2 0.43775(15) 0.1678(3) 0.2649(3) 0.0485(8) Uani d . 1
O O3 0.75077(17) 0.1069(4) 0.6158(3) 0.0589(9) Uani d . 1
C C1 0.2017(2) 0.3777(5) 0.3273(4) 0.0367(9) Uani d . 1
C C2 0.1287(2) 0.4105(4) 0.2970(4) 0.0392(10) Uani d . 1
C C3 0.0937(2) 0.5058(5) 0.3800(4) 0.0423(10) Uani d . 1
H H3 0.0451 0.5283 0.3561 0.051 Uiso calc R 1
C C4 0.1324(2) 0.5673(4) 0.4994(4) 0.0399(10) Uani d . 1
C C5 0.2038(2) 0.5347(4) 0.5354(4) 0.0413(10) Uani d . 1
H H5 0.2287 0.5756 0.6169 0.050 Uiso calc R 1
C C6 0.2399(2) 0.4404(4) 0.4505(4) 0.0366(10) Uani d . 1
C C7 0.3156(2) 0.4061(5) 0.4935(4) 0.0421(11) Uani d . 1
H H7 0.3382 0.4417 0.5792 0.051 Uiso calc R 1
C C8 0.4624(2) 0.2125(5) 0.3822(4) 0.0368(9) Uani d . 1
C C9 0.5380(2) 0.1835(4) 0.4464(4) 0.0346(9) Uani d . 1
C C10 0.5767(2) 0.0680(4) 0.3907(4) 0.0382(10) Uani d . 1
H H10 0.5542 0.0100 0.3168 0.046 Uiso calc R 1
C C11 0.6475(2) 0.0386(5) 0.4434(4) 0.0419(10) Uani d . 1
H H11 0.6725 -0.0383 0.4043 0.050 Uiso calc R 1
C C12 0.6816(2) 0.1230(5) 0.5542(4) 0.0429(10) Uani d . 1
C C13 0.6424(2) 0.2362(6) 0.6113(5) 0.0520(12) Uani d . 1
H H13 0.6645 0.2924 0.6870 0.062 Uiso calc R 1
C C14 0.5722(2) 0.2668(5) 0.5587(5) 0.0488(11) Uani d . 1
H H14 0.5474 0.3436 0.5982 0.059 Uiso calc R 1
C C15 0.7983(3) 0.0133(6) 0.5473(5) 0.0610(13) Uani d . 1
H H15A 0.7832 -0.0905 0.5501 0.091 Uiso calc R 1
H H15B 0.8466 0.0230 0.5945 0.091 Uiso calc R 1
H H15C 0.7969 0.0449 0.4513 0.091 Uiso calc R 1

loop_
_atom_site_aniso_label
_atom_site_aniso_U_11
_atom_site_aniso_U_22
_atom_site_aniso_U_33
_atom_site_aniso_U_12
_atom_site_aniso_U_13
_atom_site_aniso_U_23
Br1 0.0543(3) 0.0859(4) 0.0525(3) -0.0181(3) -0.0040(2) -0.0166(3)
Br2 0.0501(3) 0.0648(4) 0.0654(4) 0.0094(2) 0.0096(3) -0.0154(2)
N1 0.0360(19) 0.050(2) 0.0366(19) 0.0031(16) 0.0034(16) 0.0062(16)
N2 0.037(2) 0.053(2) 0.0295(19) 0.0076(17) -0.0023(16) 0.0011(17)
O1 0.049(2) 0.060(2) 0.0400(18) 0.0066(17) -0.0004(16) -0.0089(15)
O2 0.0429(17) 0.073(2) 0.0280(16) -0.0033(15) -0.0012(13) -0.0036(14)
O3 0.0439(19) 0.081(2) 0.049(2) 0.0173(17) -0.0041(16) -0.0098(18)
C1 0.041(2) 0.041(2) 0.029(2) -0.0017(19) 0.0061(19) 0.0015(18)
C2 0.038(2) 0.045(3) 0.032(2) -0.0066(19) -0.0043(19) 0.0015(18)
C3 0.034(2) 0.044(2) 0.048(3) -0.005(2) 0.002(2) 0.004(2)
C4 0.039(2) 0.039(2) 0.041(2) 0.0013(19) 0.005(2) 0.0008(18)
C5 0.045(3) 0.042(3) 0.035(2) -0.004(2) 0.000(2) 0.0009(18)
C6 0.038(2) 0.040(2) 0.032(2) 0.0012(18) 0.0011(18) 0.0059(17)
C7 0.044(3) 0.049(3) 0.031(2) 0.004(2) -0.002(2) 0.0052(19)
C8 0.039(2) 0.043(2) 0.028(2) -0.0027(19) 0.0053(18) 0.0043(18)
C9 0.035(2) 0.042(2) 0.027(2) -0.0031(18) 0.0043(17) 0.0023(17)
C10 0.044(2) 0.038(2) 0.032(2) 0.0026(19) 0.0035(19) 0.0018(18)
C11 0.056(3) 0.039(2) 0.032(2) 0.010(2) 0.008(2) -0.0004(18)
C12 0.040(2) 0.050(3) 0.038(2) 0.005(2) 0.007(2) 0.002(2)
C13 0.045(3) 0.064(3) 0.045(3) 0.006(2) -0.004(2) -0.024(2)
C14 0.045(3) 0.054(3) 0.048(3) 0.002(2) 0.008(2) -0.018(2)
C15 0.047(3) 0.075(3) 0.062(3) 0.016(3) 0.012(3) 0.004(3)

loop_
_atom_type_symbol
_atom_type_description
_atom_type_scat_dispersion_real
_atom_type_scat_dispersion_imag
_atom_type_scat_source
C C 0.0033 0.0016 'International Tables Vol C Tables 4.2.6.8 and 6.1.1.4'
H H 0.0000 0.0000 'International Tables Vol C Tables 4.2.6.8 and 6.1.1.4'
N N 0.0061 0.0033 'International Tables Vol C Tables 4.2.6.8 and 6.1.1.4'
O O 0.0106 0.0060 'International Tables Vol C Tables 4.2.6.8 and 6.1.1.4'
Br Br -0.2901 2.4595 'International Tables Vol C Tables 4.2.6.8 and 6.1.1.4'

loop_
_geom_angle_atom_site_label_1
_geom_angle_atom_site_label_2
_geom_angle_atom_site_label_3
_geom_angle
C7 N1 N2 117.2(4)
N1 N2 C8 119.3(4)
N1 N2 H2 114(3)
C8 N2 H2 123(3)
C1 O1 H1 111(4)
C12 O3 C15 118.2(4)
O1 C1 C2 119.6(4)
O1 C1 C6 122.4(4)
C2 C1 C6 118.0(4)
C3 C2 C1 122.2(4)
C3 C2 Br1 118.3(3)
C1 C2 Br1 119.5(3)
C2 C3 C4 118.8(4)
C2 C3 H3 120.6
C4 C3 H3 120.6
C5 C4 C3 121.0(4)
C5 C4 Br2 119.6(3)
C3 C4 Br2 119.4(3)
C4 C5 C6 120.5(4)
C4 C5 H5 119.7
C6 C5 H5 119.7
C5 C6 C1 119.4(4)
C5 C6 C7 119.0(4)
C1 C6 C7 121.6(4)
N1 C7 C6 120.6(4)
N1 C7 H7 119.7
C6 C7 H7 119.7
O2 C8 N2 121.8(4)
O2 C8 C9 123.2(4)
N2 C8 C9 115.0(3)
C14 C9 C10 118.4(4)
C14 C9 C8 123.0(4)
C10 C9 C8 118.6(4)
C11 C10 C9 121.2(4)
C11 C10 H10 119.4
C9 C10 H10 119.4
C10 C11 C12 120.2(4)
C10 C11 H11 119.9
C12 C11 H11 119.9
O3 C12 C11 126.4(4)
O3 C12 C13 115.0(4)
C11 C12 C13 118.5(4)
C14 C13 C12 121.5(4)
C14 C13 H13 119.2
C12 C13 H13 119.2
C13 C14 C9 120.2(4)
C13 C14 H14 119.9
C9 C14 H14 119.9
O3 C15 H15A 109.5
O3 C15 H15B 109.5
H15A C15 H15B 109.5
O3 C15 H15C 109.5
H15A C15 H15C 109.5
H15B C15 H15C 109.5

loop_
_geom_bond_atom_site_label_1
_geom_bond_atom_site_label_2
_geom_bond_distance
Br1 C2 1.901(4)
Br2 C4 1.905(4)
N1 C7 1.291(5)
N1 N2 1.368(5)
N2 C8 1.368(5)
N2 H2 0.81(3)
O1 C1 1.351(5)
O1 H1 0.81(3)
O2 C8 1.226(5)
O3 C12 1.358(5)
O3 C15 1.436(6)
C1 C2 1.388(5)
C1 C6 1.413(6)
C2 C3 1.382(6)
C3 C4 1.384(6)
C3 H3 0.9300
C4 C5 1.365(6)
C5 C6 1.400(6)
C5 H5 0.9300
C6 C7 1.452(6)
C7 H7 0.9300
C8 C9 1.488(5)
C9 C14 1.391(6)
C9 C10 1.396(5)
C10 C11 1.380(5)
C10 H10 0.9300
C11 C12 1.385(6)
C11 H11 0.9300
C12 C13 1.393(6)
C13 C14 1.370(6)
C13 H13 0.9300
C14 H14 0.9300
C15 H15A 0.9600
C15 H15B 0.9600
C15 H15C 0.9600

loop_
_geom_hbond_atom_site_label_D
_geom_hbond_atom_site_label_H
_geom_hbond_atom_site_label_A
_geom_hbond_site_symmetry_A
_geom_hbond_distance_DH
_geom_hbond_distance_HA
_geom_hbond_distance_DA
_geom_hbond_angle_DHA
_geom_hbond_publ_flag
O1 H1 N1 . 0.81(3) 1.91(4) 2.612(5) 145(5) yes
N2 H2 O2 4_566 0.81(3) 2.10(3) 2.898(5) 169(4) yes

loop_
_geom_torsion_atom_site_label_1
_geom_torsion_atom_site_label_2
_geom_torsion_atom_site_label_3
_geom_torsion_atom_site_label_4
_geom_torsion
C7 N1 N2 C8 179.6(4)
O1 C1 C2 C3 -178.8(4)
C6 C1 C2 C3 2.5(6)
O1 C1 C2 Br1 1.6(5)
C6 C1 C2 Br1 -177.1(3)
C1 C2 C3 C4 -1.8(6)
Br1 C2 C3 C4 177.7(3)
C2 C3 C4 C5 -0.1(6)
C2 C3 C4 Br2 -178.4(3)
C3 C4 C5 C6 1.2(6)
Br2 C4 C5 C6 179.5(3)
C4 C5 C6 C1 -0.5(6)
C4 C5 C6 C7 -178.9(4)
O1 C1 C6 C5 -180.0(4)
C2 C1 C6 C5 -1.3(6)
O1 C1 C6 C7 -1.6(6)
C2 C1 C6 C7 177.1(4)
N2 N1 C7 C6 -179.0(3)
C5 C6 C7 N1 -176.0(4)
C1 C6 C7 N1 5.6(6)
N1 N2 C8 O2 3.3(6)
N1 N2 C8 C9 -178.4(3)
O2 C8 C9 C14 161.3(4)
N2 C8 C9 C14 -16.9(6)
O2 C8 C9 C10 -18.2(6)
N2 C8 C9 C10 163.6(4)
C14 C9 C10 C11 -1.3(6)
C8 C9 C10 C11 178.3(4)
C9 C10 C11 C12 0.6(6)
C15 O3 C12 C11 11.8(7)
C15 O3 C12 C13 -168.5(4)
C10 C11 C12 O3 -179.7(4)
C10 C11 C12 C13 0.7(7)
O3 C12 C13 C14 179.1(4)
C11 C12 C13 C14 -1.2(7)
C12 C13 C14 C9 0.5(8)
C10 C9 C14 C13 0.7(7)
C8 C9 C14 C13 -178.8(4)

loop_
_cod_related_entry_id
_cod_related_entry_database
_cod_related_entry_code
1 ChemSpider 30655307
